data_7053725
loop_
_publ_author_name
'Dalgarno, Scott J.'
'Warren, John E.'
'Antesberger, Jochen'
'Glass, Timothy E.'
'Atwood, Jerry L.'

_publ_section_title
;
 Large diameter non-covalent nanotubes based on the self-assembly of
 para-carboxylatocalix[4]arene
;
_journal_name_full 'New Journal of Chemistry'
_journal_page_first 1891
_journal_page_last 1894
_journal_paper_doi 10.1039/B712800B
_journal_volume 31
_journal_year 2007
_chemical_formula_sum 'C18.5 H14.5 N0.5 O12'
_chemical_formula_weight 435.81
_chemical_name_systematic
;
?
;
_space_group_IT_number 192
_symmetry_cell_setting hexagonal
_symmetry_space_group_name_Hall '-P 6 2c'
_symmetry_space_group_name_H-M 'P 6/m c c'
_atom_sites_solution_hydrogens geom
_atom_sites_solution_primary direct
_atom_sites_solution_secondary difmap
_audit_creation_method SHELXL-97
_cell_angle_alpha 90.00
_cell_angle_beta 90.00
_cell_angle_gamma 120.00
_cell_formula_units_Z 24
_cell_length_a 28.9049(14)
_cell_length_b 28.9049(14)
_cell_length_c 21.444(2)
_cell_measurement_temperature 296(2)
_cell_volume 15516.0(18)
_computing_cell_refinement 'APEXII (Bruker, 2004)'
_computing_data_collection 'APEXII (Bruker, 2004)'
_computing_data_reduction 'SAINT v7.34a (Bruker, 2004)'
_computing_molecular_graphics
;
'Ortep-3 for Windows (Farrugia, 1997), XSeed (Barbour, 2001)'
;
_computing_publication_material 'WinGX publication routines (Farrugia, 1999)'
_computing_structure_refinement 'SHELXL-97 (Sheldrick, 1997)'
_computing_structure_solution 'SHELXS-97 (Sheldrick, 1990)'
_diffrn_ambient_temperature 150(2)
_diffrn_measured_fraction_theta_full 0.996
_diffrn_measured_fraction_theta_max 0.996
_diffrn_measurement_device 'APEXII CCD camera on D8 diffractometer'
_diffrn_measurement_device_type 'CCD area detector'
_diffrn_measurement_method 'omega rotation'
_diffrn_radiation_monochromator 'Silicon 111'
_diffrn_radiation_probe x-ray
_diffrn_radiation_type synchrotron
_diffrn_radiation_wavelength 0.67100
_diffrn_reflns_av_R_equivalents 0.0785
_diffrn_reflns_av_sigmaI/netI 0.0231
_diffrn_reflns_limit_h_max 26
_diffrn_reflns_limit_h_min -26
_diffrn_reflns_limit_k_max 23
_diffrn_reflns_limit_k_min -26
_diffrn_reflns_limit_l_max 19
_diffrn_reflns_limit_l_min -19
_diffrn_reflns_number 82857
_diffrn_reflns_theta_full 17.76
_diffrn_reflns_theta_max 17.76
_diffrn_reflns_theta_min 1.54
_diffrn_source synchrotron
_diffrn_source_type 'Station 9.8, SRS, Daresbury'
_exptl_absorpt_coefficient_mu 0.096
_exptl_absorpt_correction_type multi-scan
_exptl_absorpt_process_details 'SADABS-2004/1 (Bruker-Nonius, 2004)'
_exptl_crystal_colour 'Pale yellow'
_exptl_crystal_density_diffrn 1.119
_exptl_crystal_density_method 'not measured'
_exptl_crystal_description Needle
_exptl_crystal_F_000 5400
_refine_diff_density_max 0.522
_refine_diff_density_min -0.575
_refine_diff_density_rms 0.108
_refine_ls_extinction_method none
_refine_ls_goodness_of_fit_ref 5.895
_refine_ls_hydrogen_treatment mixed
_refine_ls_matrix_type full
_refine_ls_number_parameters 200
_refine_ls_number_reflns 2123
_refine_ls_number_restraints 1
_refine_ls_restrained_S_all 5.893
_refine_ls_R_factor_all 0.2663
_refine_ls_R_factor_gt 0.2609
_refine_ls_shift/su_max 0.065
_refine_ls_shift/su_mean 0.016
_refine_ls_structure_factor_coef Fsqd
_refine_ls_weighting_details 'calc w=1/[\s^2^(Fo^2^)+(0.1000P)^2^+0.0000P] where P=(Fo^2^+2Fc^2^)/3'
_refine_ls_weighting_scheme calc
_refine_ls_wR_factor_gt 0.6108
_refine_ls_wR_factor_ref 0.6184
_reflns_number_gt 1968
_reflns_number_total 2123
_reflns_threshold_expression >2sigma(I)
_cod_data_source_file b712800bsup1.cif
_cod_data_source_block CO2Dis
_cod_depositor_comments
;
The following automatic conversions were performed:

'_symmetry_cell_setting' value 'Hexagonal' changed to 'hexagonal'
according to /home/saulius/struct/CIF-dictionaries/cif_core.dic
dictionary named 'cif_core.dic' version 2.4.2 from 2011-04-26.

Automatic conversion script
Id: cif_fix_values 1891 2012-01-12 08:04:46Z andrius 
;
_cod_original_cell_volume 15516.3(19)
_cod_original_sg_symbol_H-M P6/mcc
_cod_original_formula_sum 'C18.50 H14.50 N0.50 O12'
_cod_database_code 7053725

loop_
_symmetry_equiv_pos_as_xyz
'x, y, z'
'x-y, x, z'
'-y, x-y, z'
'-x, -y, z'
'-x+y, -x, z'
'y, -x+y, z'
'x-y, -y, -z+1/2'
'-x, -x+y, -z+1/2'
'y, x, -z+1/2'
'-y, -x, -z+1/2'
'-x+y, y, -z+1/2'
'x, x-y, -z+1/2'
'-x, -y, -z'
'-x+y, -x, -z'
'y, -x+y, -z'
'x, y, -z'
'x-y, x, -z'
'-y, x-y, -z'
'-x+y, y, z-1/2'
'x, x-y, z-1/2'
'-y, -x, z-1/2'
'y, x, z-1/2'
'x-y, -y, z-1/2'
'-x, -x+y, z-1/2'

loop_
_atom_site_label
_atom_site_type_symbol
_atom_site_fract_x
_atom_site_fract_y
_atom_site_fract_z
_atom_site_U_iso_or_equiv
_atom_site_adp_type
_atom_site_occupancy
_atom_site_symmetry_multiplicity
_atom_site_calc_flag
_atom_site_refinement_flags
_atom_site_disorder_assembly
_atom_site_disorder_group
O1 O 0.2384(11) 0.2570(10) 0.0000 0.107(9) Uiso 0.50 2 d SP . 1
C2 C 0.2840(9) 0.3042(11) 0.0000 0.043(5) Uiso 0.50 2 d SP . 1
C3 C 0.3089(6) 0.3349(7) 0.0648(10) 0.052(4) Uiso 0.50 1 d P . .
O4 O 0.4380(4) 0.4910(4) 0.0508(4) 0.173(4) Uiso 1 1 d . . .
C5 C 0.3753(12) 0.4128(12) 0.0000 0.077(8) Uiso 0.50 2 d SP . 1
O6 O 0.2648(4) 0.2038(4) 0.0797(4) 0.170(4) Uiso 1 1 d . . .
O7 O 0.2735(6) 0.1425(7) 0.0000 0.194(5) Uiso 1 2 d S . .
C8 C 0.3409(16) 0.3749(17) 0.0518(13) 0.113(10) Uiso 0.50 1 d P . 1
C9 C 0.4242(7) 0.4748(7) 0.0000 0.062(5) Uiso 0.50 2 d SP . 1
C10 C 0.2841(10) 0.3040(10) 0.1275(14) 0.118(11) Uiso 0.50 1 d P . 1
C11 C 0.3300(11) 0.1527(9) 0.0000 0.175(7) Uiso 1 2 d S . .
C12 C 0.4231(19) 0.1685(13) 0.0249(15) 0.068(11) Uiso 0.25 1 d P . .
C13 C 0.401(3) 0.1622(18) 0.024(2) 0.12(2) Uiso 0.25 1 d P . .
C15 C 0.3114(14) 0.2775(14) 0.1281(19) 0.147(15) Uiso 0.50 1 d P . .
C18 C 0.3511(12) 0.2978(12) 0.1809(14) 0.111(9) Uiso 0.50 1 d P . .
C19 C 0.3094(10) 0.2257(9) 0.1121(11) 0.110(8) Uiso 0.50 1 d P . .
C20 C 0.3305(11) 0.2118(10) 0.1590(14) 0.135(8) Uiso 0.50 1 d P . .
C22 C 0.3423(9) 0.1543(8) 0.0706(14) 0.191(7) Uiso 1 1 d . . .
C25 C 0.3739(10) 0.2903(9) 0.2141(11) 0.115(7) Uiso 0.50 1 d P . .
O26 O 0.4293(12) 0.3653(14) 0.2745(13) 0.114(11) Uiso 0.25 1 d P . .
C27 C 0.3612(12) 0.2351(13) 0.1988(13) 0.127(7) Uiso 0.50 1 d P . .
O29 O 0.4603(16) 0.2727(13) 0.2595(15) 0.149(11) Uiso 0.25 1 d P . .
C33 C 0.4312(11) 0.3442(18) 0.2738(13) 0.130(10) Uiso 0.50 1 d P . .
C16 C 0.4963(15) 0.4129(16) 0.0000 0.123(10) Uiso 0.50 2 d SP . .
C24 C 0.4398(8) 0.3277(9) -0.0513(13) 0.099(6) Uiso 0.50 1 d P . .
C1 C 0.5036(10) 0.1807(9) 0.0000 0.173(8) Uiso 1 2 d SD . .
O3 O 0.5022(11) 0.1833(11) -0.0431(15) 0.209(8) Uiso 0.50 1 d P . .
O2 O 0.4315(16) 0.2762(16) 0.2715(19) 0.142(12) Uiso 0.25 1 d P . .
C4 C 0.3614(9) 0.3988(10) 0.0316(19) 0.020(6) Uiso 0.25 1 d P . 2
C6 C 0.2996(8) 0.3242(9) 0.0309(16) 0.009(5) Uiso 0.25 1 d P . 2
O10 O 0.2490(15) 0.2610(16) 0.0238(17) 0.125(13) Uiso 0.25 1 d P . 2
C7 C 0.3594(10) 0.3918(10) 0.0707(13) 0.034(7) Uiso 0.25 1 d P . 2
C14 C 0.2852(14) 0.3070(15) 0.101(2) 0.070(12) Uiso 0.25 1 d P . 2
C23 C 0.4108(14) 0.1697(10) 0.064(2) 0.060(8) Uiso 0.25 1 d P . .
C26 C 0.4779(10) 0.3895(11) -0.0331(15) 0.121(7) Uiso 0.50 1 d P . .
C28 C 0.4475(19) 0.165(6) 0.0000 0.38(6) Uiso 0.50 2 d SPD . .
C29 C 0.4691(16) 0.3736(18) -0.070(2) 0.194(14) Uiso 0.50 1 d P . .
C30 C 0.4445(16) 0.3294(18) -0.087(3) 0.112(13) Uiso 0.25 1 d P . .
O8 O 0.4933(16) 0.1709(18) -0.095(2) 0.181(13) Uiso 0.25 1 d P A 1
O9 O 0.502(2) 0.140(2) -0.119(2) 0.204(14) Uiso 0.25 1 d P B 2
C31 C 0.4239(7) 0.3049(7) -0.0170(9) 0.104(6) Uiso 0.50 1 d P . .
C32 C 0.3767(11) 0.2253(10) 0.1707(12) 0.134(8) Uiso 0.50 1 d P . .
O33 O 0.4398(11) 0.2951(12) 0.2965(14) 0.113(9) Uiso 0.25 1 d P . .
C34 C 0.3554(14) 0.1589(12) 0.036(2) 0.074(9) Uiso 0.25 1 d P . .
C35 C 0.3262(9) 0.1514(9) 0.1186(11) 0.212(7) Uiso 1 1 d . . .
C36 C 0.2939(12) 0.2299(12) 0.1305(14) 0.131(10) Uiso 0.50 1 d P . .
C37 C 0.3157(12) 0.2786(10) 0.1529(16) 0.109(9) Uiso 0.50 1 d P . .
C38 C 0.4206(11) 0.3129(15) 0.2565(14) 0.149(9) Uiso 0.50 1 d P . .
C39 C 0.3500(11) 0.3144(12) 0.1953(13) 0.128(10) Uiso 0.50 1 d P . .
C40 C 0.3407(10) 0.2035(9) 0.1278(12) 0.125(8) Uiso 0.50 1 d P . .
C41 C 0.392(3) 0.171(2) 0.089(3) 0.141(19) Uiso 0.25 1 d P . .
C42 C 0.3865(12) 0.2709(15) 0.2008(13) 0.144(9) Uiso 0.50 1 d P . .

loop_
_atom_type_symbol
_atom_type_description
_atom_type_scat_dispersion_real
_atom_type_scat_dispersion_imag
_atom_type_scat_source
C C 0.0033 0.0016 'International Tables Vol C Tables 4.2.6.8 and 6.1.1.4'
H H 0.0000 0.0000 'International Tables Vol C Tables 4.2.6.8 and 6.1.1.4'
N N 0.0061 0.0033 'International Tables Vol C Tables 4.2.6.8 and 6.1.1.4'
O O 0.0106 0.0060 'International Tables Vol C Tables 4.2.6.8 and 6.1.1.4'

loop_
_geom_angle_atom_site_label_1
_geom_angle_atom_site_label_2
_geom_angle_atom_site_label_3
_geom_angle
_geom_angle_site_symmetry_1
_geom_angle_site_symmetry_3
O1 C2 C3 120.1(11) . 16
O1 C2 C3 120.1(11) . .
C3 C2 C3 119(2) 16 .
C6 C3 C14 114(4) . .
C6 C3 C8 97(3) . .
C14 C3 C8 149(3) . .
C6 C3 C7 117(3) . .
C14 C3 C7 129(3) . .
C8 C3 C7 20.0(18) . .
C6 C3 C10 127(3) . .
C14 C3 C10 13(2) . .
C8 C3 C10 136(2) . .
C7 C3 C10 116.6(17) . .
C6 C3 C2 8.7(19) . .
C14 C3 C2 106(2) . .
C8 C3 C2 106(2) . .
C7 C3 C2 125(2) . .
C10 C3 C2 118.2(19) . .
C6 C3 C4 89(3) . .
C14 C3 C4 157(3) . .
C8 C3 C4 8.1(19) . .
C7 C3 C4 27.6(11) . .
C10 C3 C4 144.0(18) . .
C2 C3 C4 97.7(19) . .
C9 C5 C8 132.9(15) . .
C9 C5 C8 132.9(15) . 16
C8 C5 C8 93(3) . 16
C19 O6 C36 28.2(13) . .
C3 C8 C5 148(3) . .
O4 C9 O4 136.2(19) . 16
O4 C9 C5 111.8(10) . .
O4 C9 C5 111.8(10) 16 .
C15 C10 C3 96(2) . .
C15 C10 C37 20.5(17) . .
C3 C10 C37 111.3(19) . .
C34 C11 C34 99(7) . 16
C34 C11 O7 130(3) . .
C34 C11 O7 130(3) 16 .
C34 C11 C13 65(4) . 16
C34 C11 C13 35(3) 16 16
O7 C11 C13 164.9(14) . 16
C34 C11 C13 35(3) . .
C34 C11 C13 65(4) 16 .
O7 C11 C13 164.9(14) . .
C13 C11 C13 30(3) 16 .
C34 C11 C22 28(2) . .
C34 C11 C22 127(5) 16 .
O7 C11 C22 102.4(16) . .
C13 C11 C22 92(2) 16 .
C13 C11 C22 62.7(19) . .
C34 C11 C22 127(5) . 16
C34 C11 C22 28(2) 16 16
O7 C11 C22 102.4(16) . 16
C13 C11 C22 62.7(19) 16 16
C13 C11 C22 92(2) . 16
C22 C11 C22 155(3) . 16
C23 C12 C12 156(3) . 16
C23 C12 C13 70(6) . .
C12 C12 C13 88(6) 16 .
C23 C12 C28 149(6) . .
C12 C12 C28 55(3) 16 .
C13 C12 C28 137(9) . .
C23 C12 C13 128(5) . 16
C12 C12 C13 29(3) 16 16
C13 C12 C13 58(7) . 16
C28 C12 C13 82(4) . 16
C23 C12 C41 11(3) . .
C12 C12 C41 145(2) 16 .
C13 C12 C41 60(7) . .
C28 C12 C41 160(5) . .
C13 C12 C41 117(4) 16 .
C23 C12 C23 145(5) . 16
C12 C12 C23 11.1(16) 16 16
C13 C12 C23 77(7) . 16
C28 C12 C23 66(3) . 16
C13 C12 C23 19(3) 16 16
C41 C12 C23 134(3) . 16
C23 C12 C34 59(3) . .
C12 C12 C34 97.7(19) 16 .
C13 C12 C34 13(6) . .
C28 C12 C34 150(5) . .
C13 C12 C34 69(3) 16 .
C41 C12 C34 49(3) . .
C23 C12 C34 87(3) 16 .
C12 C13 C34 161(9) . .
C12 C13 C13 92(6) . 16
C34 C13 C13 102(3) . 16
C12 C13 C23 73(6) . .
C34 C13 C23 91(6) . .
C13 C13 C23 163(5) 16 .
C12 C13 C41 100(7) . .
C34 C13 C41 64(4) . .
C13 C13 C41 163(3) 16 .
C23 C13 C41 27(4) . .
C12 C13 C12 63(7) . 16
C34 C13 C12 131(5) . 16
C13 C13 C12 29(3) 16 16
C23 C13 C12 135(7) . 16
C41 C13 C12 159(6) . 16
C12 C13 C11 165(8) . .
C34 C13 C11 27(3) . .
C13 C13 C11 75.1(14) 16 .
C23 C13 C11 118(6) . .
C41 C13 C11 91(4) . .
C12 C13 C11 104(3) 16 .
C12 C13 C22 144(7) . .
C34 C13 C22 20(2) . .
C13 C13 C22 122.4(17) 16 .
C23 C13 C22 72(5) . .
C41 C13 C22 44(3) . .
C12 C13 C22 151(4) 16 .
C11 C13 C22 47.3(19) . .
C12 C13 C34 136(8) . 16
C34 C13 C34 58(4) . 16
C13 C13 C34 44(2) 16 16
C23 C13 C34 147(6) . 16
C41 C13 C34 121(5) . 16
C12 C13 C34 73(3) 16 16
C11 C13 C34 30.9(14) . 16
C22 C13 C34 78(3) . 16
C12 C13 C28 27(6) . .
C34 C13 C28 171(4) . .
C13 C13 C28 69(2) 16 .
C23 C13 C28 98(6) . .
C41 C13 C28 125(5) . .
C12 C13 C28 41(3) 16 .
C11 C13 C28 144(3) . .
C22 C13 C28 168(4) . .
C34 C13 C28 113(3) 16 .
C12 C13 C23 85(7) . 16
C34 C13 C23 108(4) . 16
C13 C13 C23 8(2) 16 16
C23 C13 C23 155(7) . 16
C41 C13 C23 163(4) . 16
C12 C13 C23 23(2) 16 16
C11 C13 C23 82(2) . 16
C22 C13 C23 129(4) . 16
C34 C13 C23 51(2) 16 16
C28 C13 C23 63(3) . 16
C37 C15 C36 89(6) . .
C37 C15 C10 99(6) . .
C36 C15 C10 128(3) . .
C37 C15 C18 30(5) . .
C36 C15 C18 102(3) . .
C10 C15 C18 110(3) . .
C37 C15 C19 100(6) . .
C36 C15 C19 24.7(18) . .
C10 C15 C19 145(3) . .
C18 C15 C19 102(3) . .
C37 C15 C14 120(7) . .
C36 C15 C14 128(3) . .
C10 C15 C14 22.1(19) . .
C18 C15 C14 125(3) . .
C19 C15 C14 134(3) . .
C37 C15 C39 30(5) . .
C36 C15 C39 115(3) . .
C10 C15 C39 92(2) . .
C18 C15 C39 17.5(14) . .
C19 C15 C39 118(3) . .
C14 C15 C39 108(3) . .
C39 C18 C37 107(6) . .
C39 C18 C25 96(6) . .
C37 C18 C25 143(4) . .
C39 C18 C15 112(6) . .
C37 C18 C15 15(2) . .
C25 C18 C15 149(3) . .
C39 C18 C42 124(6) . .
C37 C18 C42 125(3) . .
C25 C18 C42 28.6(19) . .
C15 C18 C42 124(3) . .
C39 C18 C27 137(6) . .
C37 C18 C27 100(3) . .
C25 C18 C27 46(2) . .
C15 C18 C27 103(2) . .
C42 C18 C27 26.8(12) . .
C36 C19 O6 79(4) . .
C36 C19 C20 93(4) . .
O6 C19 C20 137(2) . .
C36 C19 C40 127(4) . .
O6 C19 C40 128(2) . .
C20 C19 C40 34.7(13) . .
C36 C19 C15 51(4) . .
O6 C19 C15 98(2) . .
C20 C19 C15 109(2) . .
C40 C19 C15 134(2) . .
C36 C19 C37 45(4) . .
O6 C19 C37 110(2) . .
C20 C19 C37 91(2) . .
C40 C19 C37 120(2) . .
C15 C19 C37 18.5(15) . .
C40 C20 C27 119(4) . .
C40 C20 C32 76(3) . .
C27 C20 C32 43.1(17) . .
C40 C20 C19 76(3) . .
C27 C20 C19 135(3) . .
C32 C20 C19 131(3) . .
C40 C20 C36 101(3) . .
C27 C20 C36 123(3) . .
C32 C20 C36 144(3) . .
C19 C20 C36 25.3(14) . .
C40 C20 C35 39(2) . .
C27 C20 C35 123(2) . .
C32 C20 C35 87(2) . .
C19 C20 C35 96(2) . .
C36 C20 C35 113(2) . .
C40 C20 C42 113(3) . .
C27 C20 C42 22.4(16) . .
C32 C20 C42 46.0(19) . .
C19 C20 C42 113(2) . .
C36 C20 C42 108(2) . .
C35 C20 C42 133(2) . .
C34 C22 C35 175(4) . .
C34 C22 C41 83(4) . .
C35 C22 C41 95(4) . .
C34 C22 C13 34(3) . .
C35 C22 C13 145(3) . .
C41 C22 C13 51(3) . .
C34 C22 C11 37(3) . .
C35 C22 C11 145(3) . .
C41 C22 C11 119(4) . .
C13 C22 C11 70(3) . .
C34 C22 C40 131(3) . .
C35 C22 C40 45.0(16) . .
C41 C22 C40 88(3) . .
C13 C22 C40 128(2) . .
C11 C22 C40 124.2(15) . .
C34 C22 C23 62(3) . .
C35 C22 C23 117(3) . .
C41 C22 C23 22(3) . .
C13 C22 C23 28.6(17) . .
C11 C22 C23 98(3) . .
C40 C22 C23 107.3(18) . .
C42 C25 C18 115(4) . .
C42 C25 C39 141(4) . .
C18 C25 C39 27(2) . .
C42 C25 C38 84(4) . .
C18 C25 C38 147(3) . .
C39 C25 C38 125(3) . .
C42 C25 C27 35(3) . .
C18 C25 C27 103(3) . .
C39 C25 C27 128(3) . .
C38 C25 C27 107(3) . .
C42 C25 C37 105(3) . .
C18 C25 C37 18.6(19) . .
C39 C25 C37 41.3(19) . .
C38 C25 C37 166(2) . .
C27 C25 C37 86.5(16) . .
C42 C25 C33 105(4) . .
C18 C25 C33 127(3) . .
C39 C25 C33 104(2) . .
C38 C25 C33 22.1(16) . .
C27 C25 C33 129(2) . .
C37 C25 C33 145(2) . .
C33 O26 C38 19(4) . .
C32 C27 C42 99(4) . .
C32 C27 C20 71(3) . .
C42 C27 C20 129(4) . .
C32 C27 C25 127(4) . .
C42 C27 C25 32(2) . .
C20 C27 C25 119(2) . .
C32 C27 C40 47(2) . .
C42 C27 C40 120(3) . .
C20 C27 C40 24.4(16) . .
C25 C27 C40 127(2) . .
C32 C27 C18 119(3) . .
C42 C27 C18 52(3) . .
C20 C27 C18 88(2) . .
C25 C27 C18 31.0(12) . .
C40 C27 C18 98.1(17) . .
O2 O29 O33 31(3) . .
O2 O29 C38 30(3) . .
O33 O29 C38 38.3(17) . .
O26 C33 C38 147(7) . .
O26 C33 O33 161(6) . .
C38 C33 O33 50(3) . .
O26 C33 O2 176(6) . .
C38 C33 O2 30(3) . .
O33 C33 O2 20.3(14) . .
O26 C33 C25 109(5) . .
C38 C33 C25 39(3) . .
O33 C33 C25 87(2) . .
O2 C33 C25 68(2) . .
C26 C16 C26 98(5) 16 .
C26 C16 C29 105(4) 16 .
C26 C16 C29 8(2) . .
C26 C16 C29 8(2) 16 16
C26 C16 C29 105(4) . 16
C29 C16 C29 113(4) . 16
C30 C24 C31 146(5) . .
C30 C24 C29 66(4) . .
C31 C24 C29 148(4) . .
C30 C24 C31 162(4) . 16
C31 C24 C31 16.7(11) . 16
C29 C24 C31 131(3) . 16
C30 C24 C26 100(4) . .
C31 C24 C26 114(3) . .
C29 C24 C26 34(2) . .
C31 C24 C26 98(2) 16 .
O3 C1 O3 167(5) 16 .
O3 C1 C28 86(3) 16 .
O3 C1 C28 86(3) . .
C1 O3 O8 161(5) . .
C1 O3 C28 60(2) . .
O8 O3 C28 114(3) . .
O33 O2 O29 108(6) . .
O33 O2 C38 72(5) . .
O29 O2 C38 129(5) . .
O33 O2 C33 52(4) . .
O29 O2 C33 125(4) . .
C38 O2 C33 20.0(19) . .
C7 C4 C4 168(2) . 16
C7 C4 C3 58(2) . .
C4 C4 C3 112.7(12) 16 .
C3 C6 C6 158(2) . 16
C3 C6 C14 39(2) . .
C6 C6 C14 163.0(18) 16 .
C3 C6 O10 117(3) . .
C6 C6 O10 84.8(19) 16 .
C14 C6 O10 78(2) . .
C3 C6 C7 43(2) . .
C6 C6 C7 114.7(11) 16 .
C14 C6 C7 82(2) . .
O10 C6 C7 160(3) . .
O10 O10 C6 95.2(19) 16 .
C4 C7 C3 95(3) . .
C4 C7 C6 75(2) . .
C3 C7 C6 20.1(9) . .
C3 C14 C15 113(3) . .
C3 C14 C6 27.0(19) . .
C15 C14 C6 115(3) . .
C3 C14 C37 120(3) . .
C15 C14 C37 14.7(17) . .
C6 C14 C37 127(2) . .
C12 C23 C41 157(7) . .
C12 C23 C13 37(4) . .
C41 C23 C13 120(7) . .
C12 C23 C28 15(3) . .
C41 C23 C28 172(6) . .
C13 C23 C28 52(5) . .
C12 C23 C12 12.8(19) . 16
C41 C23 C12 144(6) . 16
C13 C23 C12 26(4) . 16
C28 C23 C12 28.3(19) . 16
C12 C23 C34 91(4) . .
C41 C23 C34 66(5) . .
C13 C23 C34 54(4) . .
C28 C23 C34 106(3) . .
C12 C23 C34 79(3) 16 .
C12 C23 C22 117(4) . .
C41 C23 C22 41(5) . .
C13 C23 C22 80(5) . .
C28 C23 C22 131(2) . .
C12 C23 C22 105(2) 16 .
C34 C23 C22 26.4(15) . .
C12 C23 C13 30(3) . 16
C41 C23 C13 127(6) . 16
C13 C23 C13 9(3) . 16
C28 C23 C13 45(3) . 16
C12 C23 C13 17(2) 16 16
C34 C23 C13 61(2) . 16
C22 C23 C13 87(2) . 16
C29 C26 C16 163(5) . .
C29 C26 C26 154(3) . 16
C16 C26 C26 41(3) . 16
C29 C26 C24 50(3) . .
C16 C26 C24 144(4) . .
C26 C26 C24 104.1(15) 16 .
C29 C26 C30 26(3) . .
C16 C26 C30 164(3) . .
C26 C26 C30 127.5(17) 16 .
C24 C26 C30 23.7(14) . .
C12 C28 C12 70(6) . 16
C12 C28 C1 139(7) . .
C12 C28 C1 139(7) 16 .
C12 C28 C23 15(3) . .
C12 C28 C23 86(4) 16 .
C1 C28 C23 126(3) . .
C12 C28 C23 86(4) . 16
C12 C28 C23 15(3) 16 16
C1 C28 C23 126(3) . 16
C23 C28 C23 101(4) . 16
C12 C28 O3 107(4) . 16
C12 C28 O3 159(10) 16 16
C1 C28 O3 33.7(13) . 16
C23 C28 O3 93(2) . 16
C23 C28 O3 155(6) 16 16
C12 C28 O3 159(10) . .
C12 C28 O3 107(4) 16 .
C1 C28 O3 33.7(13) . .
C23 C28 O3 155(6) . .
C23 C28 O3 93(2) 16 .
O3 C28 O3 67(3) 16 .
C12 C28 C13 16(3) . .
C12 C28 C13 57(4) 16 .
C1 C28 C13 156(6) . .
C23 C28 C13 30.4(19) . .
C23 C28 C13 72(3) 16 .
O3 C28 C13 123(3) 16 .
O3 C28 C13 161(8) . .
C12 C28 C13 57(4) . 16
C12 C28 C13 16(3) 16 16
C1 C28 C13 156(6) . 16
C23 C28 C13 72(3) . 16
C23 C28 C13 30.4(19) 16 16
O3 C28 C13 161(8) 16 16
O3 C28 C13 123(3) . 16
C13 C28 C13 42(4) . 16
C26 C29 C24 97(4) . .
C26 C29 C30 134(6) . .
C24 C29 C30 38(3) . .
C26 C29 C16 9(2) . .
C24 C29 C16 104(4) . .
C30 C29 C16 141(5) . .
C24 C30 C29 76(5) . .
C24 C30 C31 19(3) . .
C29 C30 C31 95(4) . .
C24 C30 C26 56(4) . .
C29 C30 C26 20(3) . .
C31 C30 C26 75(2) . .
C31 C31 C24 141.5(17) 16 .
C31 C31 C30 156.3(17) 16 .
C24 C31 C30 15(2) . .
C31 C31 C24 21.8(10) 16 16
C24 C31 C24 120(3) . 16
C30 C31 C24 135(2) . 16
C27 C32 C20 66(3) . .
C27 C32 C40 103(3) . .
C20 C32 C40 37.7(16) . .
C27 C32 C42 42(2) . .
C20 C32 C42 94(3) . .
C40 C32 C42 122(3) . .
O2 O33 C38 76(4) . .
O2 O33 O29 41(4) . .
C38 O33 O29 101(3) . .
O2 O33 C33 107(5) . .
C38 O33 C33 32.3(17) . .
O29 O33 C33 123(2) . .
C22 C34 C11 115(5) . .
C22 C34 C13 125(5) . .
C11 C34 C13 117(5) . .
C22 C34 C41 64(4) . .
C11 C34 C41 177(4) . .
C13 C34 C41 64(4) . .
C22 C34 C34 156(3) . 16
C11 C34 C34 40(3) . 16
C13 C34 C34 78(3) . 16
C41 C34 C34 140(3) . 16
C22 C34 C13 158(4) . 16
C11 C34 C13 84(5) . 16
C13 C34 C13 33(3) . 16
C41 C34 C13 97(4) . 16
C34 C34 C13 44(2) 16 16
C22 C34 C23 92(4) . .
C11 C34 C23 152(5) . .
C13 C34 C23 35(3) . .
C41 C34 C23 29(2) . .
C34 C34 C23 112(2) 16 .
C13 C34 C23 68(2) 16 .
C22 C34 C35 3(2) . .
C11 C34 C35 116(3) . .
C13 C34 C35 125(4) . .
C41 C34 C35 63(4) . .
C34 C34 C35 156.7(12) 16 .
C13 C34 C35 158(3) 16 .
C23 C34 C35 91(3) . .
C22 C34 C12 121(4) . .
C11 C34 C12 122(5) . .
C13 C34 C12 6(3) . .
C41 C34 C12 59(3) . .
C34 C34 C12 82.3(19) 16 .
C13 C34 C12 38.1(15) 16 .
C23 C34 C12 30.0(16) . .
C35 C34 C12 121(2) . .
C22 C35 C40 100(2) . .
C22 C35 C41 47(2) . .
C40 C35 C41 91(2) . .
C22 C35 C20 121(2) . .
C40 C35 C20 22.1(13) . .
C41 C35 C20 108(2) . .
C22 C35 C34 2.0(17) . .
C40 C35 C34 98(2) . .
C41 C35 C34 46(2) . .
C20 C35 C34 119.6(16) . .
C19 C36 C15 104(5) . .
C19 C36 C37 114(5) . .
C15 C36 C37 24(2) . .
C19 C36 O6 73(4) . .
C15 C36 O6 113(3) . .
C37 C36 O6 136(3) . .
C19 C36 C20 61(3) . .
C15 C36 C20 116(3) . .
C37 C36 C20 100(2) . .
O6 C36 C20 119(3) . .
C19 C36 C40 36(3) . .
C15 C36 C40 119(3) . .
C37 C36 C40 113(2) . .
O6 C36 C40 97(2) . .
C20 C36 C40 25.6(12) . .
C15 C37 C18 135(7) . .
C15 C37 C39 139(7) . .
C18 C37 C39 24(2) . .
C15 C37 C36 67(6) . .
C18 C37 C36 126(3) . .
C39 C37 C36 147(3) . .
C15 C37 C10 60(6) . .
C18 C37 C10 127(3) . .
C39 C37 C10 105(2) . .
C36 C37 C10 108(3) . .
C15 C37 C19 62(6) . .
C18 C37 C19 114(3) . .
C39 C37 C19 138(3) . .
C36 C37 C19 20.6(15) . .
C10 C37 C19 116(3) . .
C15 C37 C14 45(6) . .
C18 C37 C14 131(3) . .
C39 C37 C14 113(2) . .
C36 C37 C14 100(3) . .
C10 C37 C14 16.3(15) . .
C19 C37 C14 103(2) . .
C15 C37 C25 142(6) . .
C18 C37 C25 18.5(19) . .
C39 C37 C25 38.0(19) . .
C36 C37 C25 109(2) . .
C10 C37 C25 143(2) . .
C19 C37 C25 101.0(17) . .
C14 C37 C25 149(2) . .
C33 C38 O33 98(4) . .
C33 C38 O2 130(5) . .
O33 C38 O2 32.6(19) . .
C33 C38 C25 119(4) . .
O33 C38 C25 137(3) . .
O2 C38 C25 109(3) . .
C33 C38 C42 147(4) . .
O33 C38 C42 115(3) . .
O2 C38 C42 83(3) . .
C25 C38 C42 31.3(13) . .
C33 C38 O26 14(3) . .
O33 C38 O26 111(3) . .
O2 C38 O26 143(4) . .
C25 C38 O26 105(2) . .
C42 C38 O26 134(3) . .
C33 C38 O29 126(4) . .
O33 C38 O29 41(2) . .
O2 C38 O29 21.1(19) . .
C25 C38 O29 115(3) . .
C42 C38 O29 84(2) . .
O26 C38 O29 138(3) . .
C18 C39 C37 49(5) . .
C18 C39 C25 57(5) . .
C37 C39 C25 101(3) . .
C18 C39 C15 51(5) . .
C37 C39 C15 11.4(18) . .
C25 C39 C15 106(3) . .
C18 C39 C42 42(5) . .
C37 C39 C42 89(2) . .
C25 C39 C42 15.4(16) . .
C15 C39 C42 92(2) . .
C20 C40 C35 119(3) . .
C20 C40 C32 66(3) . .
C35 C40 C32 112(2) . .
C20 C40 C19 69(3) . .
C35 C40 C19 125(2) . .
C32 C40 C19 120(3) . .
C20 C40 C27 36(2) . .
C35 C40 C27 123(2) . .
C32 C40 C27 29.7(14) . .
C19 C40 C27 96(2) . .
C20 C40 C22 154(3) . .
C35 C40 C22 35.5(12) . .
C32 C40 C22 121(2) . .
C19 C40 C22 117.2(19) . .
C27 C40 C22 147.0(19) . .
C20 C40 C36 54(3) . .
C35 C40 C36 125(2) . .
C32 C40 C36 111(2) . .
C19 C40 C36 16.3(14) . .
C27 C40 C36 83.3(18) . .
C22 C40 C36 128.7(17) . .
C23 C41 C22 117(6) . .
C23 C41 C13 33(4) . .
C22 C41 C13 85(4) . .
C23 C41 C34 85(5) . .
C22 C41 C34 33.2(19) . .
C13 C41 C34 53(3) . .
C23 C41 C12 13(4) . .
C22 C41 C12 105(4) . .
C13 C41 C12 20(2) . .
C34 C41 C12 73(3) . .
C23 C41 C35 153(7) . .
C22 C41 C35 38(2) . .
C13 C41 C35 122(4) . .
C34 C41 C35 71(3) . .
C12 C41 C35 142(4) . .
C25 C42 C27 113(5) . .
C25 C42 C32 147(4) . .
C27 C42 C32 39(2) . .
C25 C42 C38 64(3) . .
C27 C42 C38 135(4) . .
C32 C42 C38 145(3) . .
C25 C42 C18 37(2) . .
C27 C42 C18 101(3) . .
C32 C42 C18 118(3) . .
C38 C42 C18 97(3) . .
C25 C42 C20 107(3) . .
C27 C42 C20 29(2) . .
C32 C42 C20 39.8(16) . .
C38 C42 C20 160(2) . .
C18 C42 C20 81.3(19) . .
C25 C42 C39 23(3) . .
C27 C42 C39 109(3) . .
C32 C42 C39 131(2) . .
C38 C42 C39 84(2) . .
C18 C42 C39 14.0(15) . .
C20 C42 C39 93.3(17) . .

loop_
_geom_bond_atom_site_label_1
_geom_bond_atom_site_label_2
_geom_bond_distance
_geom_bond_site_symmetry_2
O1 C2 1.34(4) .
C2 C3 1.613(17) 16
C2 C3 1.613(17) .
C3 C6 0.78(3) .
C3 C14 1.08(4) .
C3 C8 1.10(4) .
C3 C7 1.57(3) .
C3 C10 1.57(3) .
C3 C4 1.85(4) .
O4 C9 1.174(11) .
C5 C9 1.64(4) .
C5 C8 1.53(4) .
C5 C8 1.53(4) 16
O6 C19 1.32(2) .
O6 C36 1.35(3) .
O7 C11 1.51(3) .
C9 O4 1.174(11) 16
C10 C15 1.35(4) .
C10 C37 1.53(4) .
C11 C34 1.02(3) .
C11 C34 1.02(3) 16
C11 C13 1.98(7) 16
C11 C13 1.98(7) .
C11 C22 1.55(3) .
C11 C22 1.55(3) 16
C12 C23 0.92(4) .
C12 C12 1.07(7) 16
C12 C13 0.58(6) .
C12 C28 0.93(6) .
C12 C13 1.20(4) 16
C12 C41 1.66(7) .
C12 C23 1.95(7) 16
C12 C34 1.85(5) .
C13 C34 1.29(6) .
C13 C13 1.02(9) 16
C13 C23 0.91(5) .
C13 C41 1.46(8) .
C13 C12 1.20(4) 16
C13 C22 1.87(6) .
C13 C34 1.80(7) 16
C13 C28 1.41(7) .
C13 C23 1.91(7) 16
C15 C37 0.54(4) .
C15 C36 1.21(4) .
C15 C18 1.51(5) .
C15 C19 1.51(4) .
C15 C14 1.51(5) .
C15 C39 1.81(5) .
C18 C39 0.59(3) .
C18 C37 1.07(3) .
C18 C25 1.06(3) .
C18 C42 1.62(5) .
C18 C27 2.01(4) .
C19 C36 0.65(3) .
C19 C20 1.34(3) .
C19 C40 1.39(3) .
C19 C37 1.69(4) .
C20 C40 0.81(3) .
C20 C27 1.17(3) .
C20 C32 1.21(3) .
C20 C36 1.52(4) .
C20 C35 1.89(4) .
C20 C42 1.89(4) .
C22 C34 0.80(3) .
C22 C35 1.12(2) .
C22 C41 1.32(6) .
C22 C40 1.90(4) .
C22 C23 1.81(4) .
C25 C42 0.85(3) .
C25 C39 1.27(4) .
C25 C38 1.48(4) .
C25 C27 1.48(4) .
C25 C37 2.03(4) .
C25 C33 2.06(4) .
O26 C33 0.64(4) .
O26 C38 1.46(5) .
C27 C32 0.88(3) .
C27 C42 0.92(3) .
C27 C40 1.72(4) .
O29 O2 0.92(4) .
O29 O33 1.33(5) .
O29 C38 2.00(5) .
C33 C38 0.88(4) .
C33 O33 1.64(5) .
C33 O2 1.97(6) .
C16 C26 0.94(3) 16
C16 C26 0.94(3) .
C16 C29 1.82(5) .
C16 C29 1.82(5) 16
C24 C30 0.78(4) .
C24 C31 0.94(2) .
C24 C29 1.23(4) .
C24 C31 1.58(4) 16
C24 C26 1.61(4) .
C1 O3 0.93(3) 16
C1 O3 0.93(3) .
C1 C28 1.45(2) .
O3 O8 1.17(4) .
O3 C28 1.68(4) .
O2 O33 0.72(4) .
O2 C38 1.29(4) .
C4 C7 0.86(4) .
C4 C4 1.35(8) 16
C6 C6 1.33(7) 16
C6 C14 1.58(6) .
C6 O10 1.68(4) .
C6 C7 2.04(4) .
O10 O10 1.02(7) 16
C14 C37 1.84(5) .
C23 C41 0.77(5) .
C23 C28 1.78(6) .
C23 C12 1.95(7) 16
C23 C34 1.59(5) .
C23 C13 1.91(7) 16
C26 C29 0.90(4) .
C26 C26 1.42(6) 16
C26 C30 1.90(6) .
C28 C12 0.93(6) 16
C28 C23 1.78(6) 16
C28 O3 1.68(4) 16
C28 C13 1.41(7) 16
C29 C30 1.16(5) .
C30 C31 1.64(5) .
C31 C31 0.73(4) 16
C31 C24 1.58(4) 16
C32 C40 1.29(3) .
C32 C42 1.36(4) .
O33 C38 1.26(4) .
C34 C41 1.46(7) .
C34 C34 1.56(10) 16
C34 C13 1.80(7) 16
C34 C35 1.92(5) .
C35 C40 1.36(3) .
C35 C41 1.80(8) .
C36 C37 1.31(4) .
C36 C40 1.85(4) .
C37 C39 1.36(5) .
C38 C42 1.64(5) .
C39 C42 2.01(4) .
